data_7710687
loop_
_publ_author_name
'Khursheed, Salman'
'Siddique, Hifzur R.'
'Tabassum, Sartaj'
'Arjmand, Farukh'

_publ_section_title
;
 Water Soluble Transition metal [Ni(II), Cu(II) and Zn(II)] Complexes of
 N--Phthaloylglycinate bis(diaminocyclohexane). DNA Binding, pBR322
 Cleavage and Cytotoxicity
;
_journal_name_full 'Dalton Transactions'
_journal_paper_doi 10.1039/D2DT01312F
_journal_year 2022
_chemical_formula_moiety 'C12 H30 N4 O2 Zn, 2(C10 H6 N O4), 2(H2 O)'
_chemical_formula_sum 'C32 H46 N6 O12 Zn'
_chemical_formula_weight 772.12
_space_group_crystal_system triclinic
_space_group_IT_number 2
_space_group_name_Hall '-P 1'
_space_group_name_H-M_alt 'P -1'
_atom_sites_solution_hydrogens mixed
_atom_sites_solution_primary dual
_audit_creation_date 2021-12-13
_audit_creation_method
;
Olex2 1.3
(compiled 2020.11.12 svn.r5f609507 for OlexSys, GUI svn.r6408)
;
_audit_update_record
;
2021-12-15 deposited with the CCDC.	2022-07-05 downloaded from the CCDC.
;
_cell_angle_alpha 84.7290(10)
_cell_angle_beta 78.9700(10)
_cell_angle_gamma 88.7750(10)
_cell_formula_units_Z 1
_cell_length_a 7.34210(10)
_cell_length_b 8.85610(10)
_cell_length_c 14.57880(10)
_cell_measurement_reflns_used 28123
_cell_measurement_temperature 293(2)
_cell_measurement_theta_max 26.0120
_cell_measurement_theta_min 2.2970
_cell_volume 926.495(18)
_computing_cell_refinement 'CrysAlisPro 1.171.40.82a (Rigaku OD, 2020)'
_computing_data_collection 'CrysAlisPro 1.171.40.82a (Rigaku OD, 2020)'
_computing_data_reduction 'CrysAlisPro 1.171.40.82a (Rigaku OD, 2020)'
_computing_molecular_graphics 'Olex2 1.3 (Dolomanov et al., 2009)'
_computing_publication_material 'Olex2 1.3 (Dolomanov et al., 2009)'
_computing_structure_refinement 'SHELXL 2018/3 (Sheldrick, 2015)'
_computing_structure_solution 'SHELXT 2018/2 (Sheldrick, 2018)'
_diffrn_ambient_temperature 293(2)
_diffrn_detector_area_resol_mean 10.0000
_diffrn_measured_fraction_theta_full 0.999
_diffrn_measured_fraction_theta_max 0.965
_diffrn_measurement_device_type 'XtaLAB Synergy, Dualflex, HyPix3000'
_diffrn_measurement_method '\w scans'
_diffrn_radiation_type MoK\a
_diffrn_radiation_wavelength 0.71073
_diffrn_reflns_av_R_equivalents 0.0434
_diffrn_reflns_av_unetI/netI 0.0235
_diffrn_reflns_Laue_measured_fraction_full 0.999
_diffrn_reflns_Laue_measured_fraction_max 0.965
_diffrn_reflns_limit_h_max 9
_diffrn_reflns_limit_h_min -9
_diffrn_reflns_limit_k_max 11
_diffrn_reflns_limit_k_min -11
_diffrn_reflns_limit_l_max 18
_diffrn_reflns_limit_l_min -18
_diffrn_reflns_number 53739
_diffrn_reflns_point_group_measured_fraction_full 0.999
_diffrn_reflns_point_group_measured_fraction_max 0.965
_diffrn_reflns_theta_full 25.242
_diffrn_reflns_theta_max 27.459
_diffrn_reflns_theta_min 2.309
_diffrn_source 'micro-focus sealed X-ray tube'
_exptl_absorpt_coefficient_mu 0.730
_exptl_absorpt_correction_T_max 1.00000
_exptl_absorpt_correction_T_min 0.85039
_exptl_absorpt_correction_type multi-scan
_exptl_absorpt_process_details
;
CrysAlisPro 1.171.40.82a (Rigaku Oxford Diffraction, 2020)
Empirical absorption correction using spherical harmonics,
implemented in SCALE3 ABSPACK scaling algorithm.
;
_exptl_crystal_colour white
_exptl_crystal_density_diffrn 1.384
_exptl_crystal_description block
_exptl_crystal_F_000 406
_refine_diff_density_max 0.923
_refine_diff_density_min -0.354
_refine_diff_density_rms 0.054
_refine_ls_extinction_method none
_refine_ls_goodness_of_fit_ref 1.066
_refine_ls_hydrogen_treatment mixed
_refine_ls_matrix_type full
_refine_ls_number_parameters 240
_refine_ls_number_reflns 4092
_refine_ls_number_restraints 0
_refine_ls_restrained_S_all 1.066
_refine_ls_R_factor_all 0.0537
_refine_ls_R_factor_gt 0.0451
_refine_ls_shift/su_max 0.000
_refine_ls_shift/su_mean 0.000
_refine_ls_structure_factor_coef Fsqd
_refine_ls_weighting_details 'w=1/[\s^2^(Fo^2^)+(0.0629P)^2^+0.4691P] where P=(Fo^2^+2Fc^2^)/3'
_refine_ls_weighting_scheme calc
_refine_ls_wR_factor_gt 0.1197
_refine_ls_wR_factor_ref 0.1251
_reflns_Friedel_coverage 0.000
_reflns_number_gt 3551
_reflns_number_total 4092
_reflns_threshold_expression 'I > 2\s(I)'
_cod_data_source_file d2dt01312f2.cif
_cod_data_source_block ov_pthzndch
_cod_original_cell_volume 926.496(18)
_cod_database_code 7710687
_shelx_shelxl_version_number 2018/3
_shelx_space_group_comment
;
The symmetry employed for this shelxl refinement is uniquely defined
by the following loop, which should always be used as a source of
symmetry information in preference to the above space-group names.
They are only intended as comments.
;
_olex2_refinement_description
;
1. Fixed Uiso
 At 1.2 times of:
  All C(H) groups, All C(H,H) groups, All N(H,H) groups
 At 1.5 times of:
  All O(H,H) groups
2.a Free rotating group:
 O007(H00U,H00V)
2.b Rotating group:
 O002(H00A,H00B)
2.c Ternary CH refined with riding coordinates:
 C00H(H00H), C00J(H00J)
2.d Secondary CH2 refined with riding coordinates:
 N005(H00C,H00D), C00D(H00O,H00P), C00G(H00E,H00F), C00K(H00G,H00I), C00N(H00K,
 H00L), C00O(H00M,H00N)
2.e Aromatic/amide H refined with riding coordinates:
 C00L(H00Q), C00M(H00R), C00P(H00S), C00Q(H00T)
;
_olex2_submission_special_instructions 'No special instructions were received'

loop_
_space_group_symop_operation_xyz
'x, y, z'
'-x, -y, -z'

loop_
_atom_site_label
_atom_site_type_symbol
_atom_site_fract_x
_atom_site_fract_y
_atom_site_fract_z
_atom_site_U_iso_or_equiv
_atom_site_adp_type
_atom_site_occupancy
_atom_site_site_symmetry_order
_atom_site_calc_flag
_atom_site_refinement_flags_posn
_atom_site_refinement_flags_adp
_atom_site_refinement_flags_occupancy
_atom_site_disorder_assembly
_atom_site_disorder_group
Zn01 Zn 0.500000 0.500000 0.000000 0.03941(14) Uani 1 2 d S . P . .
O002 O 0.3755(2) 0.66513(19) 0.09844(12) 0.0480(4) Uani 1 1 d . . . . .
H00A H 0.457471 0.695213 0.126961 0.072 Uiso 1 1 d R U . . .
H00B H 0.344560 0.745182 0.067702 0.072 Uiso 1 1 d R U . . .
O003 O 0.6277(2) 0.7013(2) 0.20370(12) 0.0538(4) Uani 1 1 d . . . . .
N004 N 0.6319(3) 0.3900(3) 0.10655(16) 0.0471(5) Uani 1 1 d . . . . .
N005 N 0.2814(3) 0.3460(2) 0.06460(14) 0.0438(4) Uani 1 1 d . . . . .
H00C H 0.189995 0.395190 0.099097 0.053 Uiso 1 1 calc R U . . .
H00D H 0.235761 0.303193 0.020951 0.053 Uiso 1 1 calc R U . . .
O006 O 0.8159(3) 0.8391(2) 0.09079(13) 0.0581(5) Uani 1 1 d . . . . .
O007 O 1.1791(3) 0.8702(3) 0.00270(17) 0.0747(7) Uani 1 1 d G . . . .
H00U H 1.064355 0.860960 0.026398 0.112 Uiso 1 1 d G U . . .
H00V H 1.188149 0.957756 -0.026983 0.112 Uiso 1 1 d G U . . .
O008 O 0.9559(3) 0.4614(3) 0.23458(15) 0.0685(6) Uani 1 1 d . . . . .
N009 N 0.8829(3) 0.6713(3) 0.31566(14) 0.0489(5) Uani 1 1 d . . . . .
O00A O 0.7701(4) 0.8290(3) 0.43121(18) 0.0860(7) Uani 1 1 d . . . . .
C00B C 0.8337(4) 0.4421(3) 0.40275(19) 0.0540(7) Uani 1 1 d . . . . .
C00C C 0.9001(4) 0.5182(3) 0.30764(18) 0.0504(6) Uani 1 1 d . . . . .
C00D C 0.9144(4) 0.7819(3) 0.23486(19) 0.0533(6) Uani 1 1 d . . . . .
H00O H 1.037608 0.766521 0.198626 0.064 Uiso 1 1 calc R U . . .
H00P H 0.909983 0.882700 0.256153 0.064 Uiso 1 1 calc R U . . .
C00E C 0.7726(3) 0.7723(3) 0.17171(17) 0.0433(5) Uani 1 1 d . . . . .
C00F C 0.7759(4) 0.5529(4) 0.46187(18) 0.0579(7) Uani 1 1 d . . . . .
C00G C 0.2135(4) 0.1353(3) 0.1925(2) 0.0595(7) Uani 1 1 d . . . . .
H00E H 0.137408 0.084321 0.157406 0.071 Uiso 1 1 calc R U . . .
H00F H 0.133946 0.201936 0.232056 0.071 Uiso 1 1 calc R U . . .
C00H C 0.4919(4) 0.3009(3) 0.1746(2) 0.0608(7) Uani 1 1 d . . . . .
H00H H 0.418457 0.372948 0.213922 0.073 Uiso 1 1 calc R U . . .
C00I C 0.8041(4) 0.7038(4) 0.40675(19) 0.0575(7) Uani 1 1 d . . . . .
C00J C 0.3617(4) 0.2286(3) 0.1247(2) 0.0568(7) Uani 1 1 d . . . . .
H00J H 0.434526 0.159043 0.083310 0.068 Uiso 1 1 calc R U . . .
C00K C 0.5737(5) 0.1887(4) 0.2395(2) 0.0657(8) Uani 1 1 d . . . . .
H00G H 0.663267 0.126040 0.202027 0.079 Uiso 1 1 calc R U . . .
H00I H 0.639984 0.243845 0.277243 0.079 Uiso 1 1 calc R U . . .
C00L C 0.8234(5) 0.2894(4) 0.4330(2) 0.0729(9) Uani 1 1 d . . . . .
H00Q H 0.864972 0.215597 0.392421 0.087 Uiso 1 1 calc R U . . .
C00M C 0.7004(5) 0.5146(6) 0.5554(2) 0.0839(11) Uani 1 1 d . . . . .
H00R H 0.659384 0.588283 0.596159 0.101 Uiso 1 1 calc R U . . .
C00N C 0.4341(6) 0.0874(4) 0.3037(2) 0.0806(10) Uani 1 1 d . . . . .
H00K H 0.499015 0.007688 0.334759 0.097 Uiso 1 1 calc R U . . .
H00L H 0.363810 0.146022 0.351591 0.097 Uiso 1 1 calc R U . . .
C00O C 0.3035(6) 0.0175(4) 0.2539(3) 0.0838(11) Uani 1 1 d . . . . .
H00M H 0.207180 -0.035410 0.299610 0.101 Uiso 1 1 calc R U . . .
H00N H 0.369912 -0.056529 0.214784 0.101 Uiso 1 1 calc R U . . .
C00P C 0.6886(5) 0.3600(6) 0.5859(3) 0.0953(14) Uani 1 1 d . . . . .
H00S H 0.638552 0.330440 0.648324 0.114 Uiso 1 1 calc R U . . .
C00Q C 0.7487(6) 0.2518(5) 0.5262(3) 0.0914(13) Uani 1 1 d . . . . .
H00T H 0.738936 0.150112 0.548926 0.110 Uiso 1 1 calc R U . . .
H004 H 0.683(4) 0.440(4) 0.129(2) 0.051(9) Uiso 1 1 d . . . . .

loop_
_atom_site_aniso_label
_atom_site_aniso_U_11
_atom_site_aniso_U_22
_atom_site_aniso_U_33
_atom_site_aniso_U_23
_atom_site_aniso_U_13
_atom_site_aniso_U_12
Zn01 0.0428(2) 0.0346(2) 0.0401(2) 0.00647(14) -0.01026(15) -0.00194(14)
O002 0.0513(10) 0.0427(9) 0.0515(10) -0.0029(7) -0.0150(8) 0.0037(7)
O003 0.0514(10) 0.0631(11) 0.0470(10) 0.0057(8) -0.0128(8) -0.0124(9)
N004 0.0527(12) 0.0414(11) 0.0498(12) 0.0091(9) -0.0210(10) -0.0111(9)
N005 0.0471(11) 0.0433(11) 0.0409(10) 0.0060(8) -0.0125(8) -0.0045(8)
O006 0.0685(12) 0.0578(11) 0.0457(10) 0.0164(8) -0.0144(9) -0.0108(9)
O007 0.0677(13) 0.0630(13) 0.0802(15) 0.0217(11) 0.0033(11) 0.0255(10)
O008 0.0816(14) 0.0655(13) 0.0533(12) -0.0017(10) -0.0020(10) 0.0053(11)
N009 0.0516(12) 0.0555(13) 0.0401(11) 0.0057(9) -0.0138(9) -0.0071(10)
O00A 0.111(2) 0.0829(17) 0.0695(15) -0.0238(13) -0.0230(14) 0.0107(14)
C00B 0.0487(14) 0.0676(17) 0.0451(14) 0.0158(13) -0.0163(11) -0.0073(12)
C00C 0.0486(13) 0.0583(15) 0.0437(14) 0.0050(12) -0.0111(11) -0.0030(11)
C00D 0.0586(15) 0.0530(15) 0.0494(14) 0.0101(11) -0.0179(12) -0.0172(12)
C00E 0.0505(13) 0.0372(11) 0.0425(13) 0.0012(10) -0.0114(10) -0.0016(10)
C00F 0.0475(14) 0.087(2) 0.0396(14) 0.0079(14) -0.0143(11) -0.0068(13)
C00G 0.0636(17) 0.0514(15) 0.0622(17) 0.0139(13) -0.0159(13) -0.0142(13)
C00H 0.0699(18) 0.0580(16) 0.0546(16) 0.0224(13) -0.0226(14) -0.0200(14)
C00I 0.0546(15) 0.077(2) 0.0449(14) -0.0068(13) -0.0183(12) -0.0026(14)
C00J 0.0642(16) 0.0524(15) 0.0545(16) 0.0134(12) -0.0202(13) -0.0114(12)
C00K 0.0783(19) 0.0608(17) 0.0621(18) 0.0190(14) -0.0338(15) -0.0145(15)
C00L 0.076(2) 0.076(2) 0.067(2) 0.0242(16) -0.0258(16) -0.0117(16)
C00M 0.068(2) 0.138(4) 0.0435(16) 0.0020(19) -0.0087(14) -0.006(2)
C00N 0.105(3) 0.071(2) 0.067(2) 0.0295(17) -0.0332(19) -0.0218(19)
C00O 0.103(3) 0.063(2) 0.087(2) 0.0291(18) -0.038(2) -0.0271(19)
C00P 0.076(2) 0.148(4) 0.053(2) 0.045(2) -0.0128(17) -0.025(2)
C00Q 0.086(3) 0.106(3) 0.078(3) 0.049(2) -0.029(2) -0.025(2)

loop_
_atom_type_symbol
_atom_type_description
_atom_type_scat_dispersion_real
_atom_type_scat_dispersion_imag
_atom_type_scat_source
C C 0.0033 0.0016 'International Tables Vol C Tables 4.2.6.8 and 6.1.1.4'
H H 0.0000 0.0000 'International Tables Vol C Tables 4.2.6.8 and 6.1.1.4'
N N 0.0061 0.0033 'International Tables Vol C Tables 4.2.6.8 and 6.1.1.4'
O O 0.0106 0.0060 'International Tables Vol C Tables 4.2.6.8 and 6.1.1.4'
Zn Zn 0.2839 1.4301 'International Tables Vol C Tables 4.2.6.8 and 6.1.1.4'

loop_
_geom_angle_atom_site_label_1
_geom_angle_atom_site_label_2
_geom_angle_atom_site_label_3
_geom_angle
_geom_angle_site_symmetry_1
_geom_angle_site_symmetry_3
_geom_angle_publ_flag
O002 Zn01 O002 180.0 . 2_665 ?
N004 Zn01 O002 90.53(8) . 2_665 ?
N004 Zn01 O002 90.53(8) 2_665 . ?
N004 Zn01 O002 89.47(8) . . ?
N004 Zn01 O002 89.47(8) 2_665 2_665 ?
N004 Zn01 N004 180.0 2_665 . ?
N004 Zn01 N005 81.70(8) . . ?
N004 Zn01 N005 98.30(8) . 2_665 ?
N004 Zn01 N005 81.70(8) 2_665 2_665 ?
N004 Zn01 N005 98.30(8) 2_665 . ?
N005 Zn01 O002 88.28(7) 2_665 2_665 ?
N005 Zn01 O002 91.72(7) 2_665 . ?
N005 Zn01 O002 88.28(7) . . ?
N005 Zn01 O002 91.72(7) . 2_665 ?
N005 Zn01 N005 180.0 2_665 . ?
Zn01 O002 H00A 109.7 . . ?
Zn01 O002 H00B 109.5 . . ?
H00A O002 H00B 104.3 . . ?
Zn01 N004 H004 115(2) . . ?
C00H N004 Zn01 108.49(16) . . ?
C00H N004 H004 112(2) . . ?
Zn01 N005 H00C 110.2 . . ?
Zn01 N005 H00D 110.2 . . ?
H00C N005 H00D 108.5 . . ?
C00J N005 Zn01 107.44(15) . . ?
C00J N005 H00C 110.2 . . ?
C00J N005 H00D 110.2 . . ?
H00U O007 H00V 104.5 . . ?
C00C N009 C00D 122.3(2) . . ?
C00C N009 C00I 112.2(2) . . ?
C00I N009 C00D 124.7(2) . . ?
C00F C00B C00C 107.6(2) . . ?
C00F C00B C00L 122.5(3) . . ?
C00L C00B C00C 129.9(3) . . ?
O008 C00C N009 124.6(2) . . ?
O008 C00C C00B 128.8(3) . . ?
N009 C00C C00B 106.6(2) . . ?
N009 C00D H00O 109.0 . . ?
N009 C00D H00P 109.0 . . ?
N009 C00D C00E 112.9(2) . . ?
H00O C00D H00P 107.8 . . ?
C00E C00D H00O 109.0 . . ?
C00E C00D H00P 109.0 . . ?
O003 C00E O006 126.2(2) . . ?
O003 C00E C00D 118.2(2) . . ?
O006 C00E C00D 115.6(2) . . ?
C00B C00F C00I 108.7(2) . . ?
C00B C00F C00M 120.4(3) . . ?
C00M C00F C00I 130.8(3) . . ?
H00E C00G H00F 108.1 . . ?
C00J C00G H00E 109.6 . . ?
C00J C00G H00F 109.6 . . ?
C00J C00G C00O 110.5(3) . . ?
C00O C00G H00E 109.6 . . ?
C00O C00G H00F 109.6 . . ?
N004 C00H H00H 106.8 . . ?
N004 C00H C00J 110.0(2) . . ?
N004 C00H C00K 113.6(3) . . ?
C00J C00H H00H 106.8 . . ?
C00J C00H C00K 112.5(2) . . ?
C00K C00H H00H 106.8 . . ?
N009 C00I C00F 104.9(3) . . ?
O00A C00I N009 125.0(3) . . ?
O00A C00I C00F 130.1(3) . . ?
N005 C00J C00G 112.5(2) . . ?
N005 C00J C00H 109.7(2) . . ?
N005 C00J H00J 107.5 . . ?
C00G C00J H00J 107.5 . . ?
C00H C00J C00G 111.9(2) . . ?
C00H C00J H00J 107.5 . . ?
C00H C00K H00G 108.7 . . ?
C00H C00K H00I 108.7 . . ?
H00G C00K H00I 107.6 . . ?
C00N C00K C00H 114.3(3) . . ?
C00N C00K H00G 108.7 . . ?
C00N C00K H00I 108.7 . . ?
C00B C00L H00Q 121.6 . . ?
C00Q C00L C00B 116.9(4) . . ?
C00Q C00L H00Q 121.6 . . ?
C00F C00M H00R 121.5 . . ?
C00F C00M C00P 117.1(4) . . ?
C00P C00M H00R 121.5 . . ?
C00K C00N H00K 109.0 . . ?
C00K C00N H00L 109.0 . . ?
H00K C00N H00L 107.8 . . ?
C00O C00N C00K 112.9(3) . . ?
C00O C00N H00K 109.0 . . ?
C00O C00N H00L 109.0 . . ?
C00G C00O H00M 109.2 . . ?
C00G C00O H00N 109.2 . . ?
C00N C00O C00G 112.2(3) . . ?
C00N C00O H00M 109.2 . . ?
C00N C00O H00N 109.2 . . ?
H00M C00O H00N 107.9 . . ?
C00M C00P H00S 119.2 . . ?
C00Q C00P C00M 121.5(3) . . ?
C00Q C00P H00S 119.2 . . ?
C00L C00Q H00T 119.2 . . ?
C00P C00Q C00L 121.6(4) . . ?
C00P C00Q H00T 119.2 . . ?

loop_
_geom_bond_atom_site_label_1
_geom_bond_atom_site_label_2
_geom_bond_distance
_geom_bond_site_symmetry_2
_geom_bond_publ_flag
Zn01 O002 2.2047(17) . ?
Zn01 O002 2.2047(17) 2_665 ?
Zn01 N004 2.135(2) 2_665 ?
Zn01 N004 2.135(2) . ?
Zn01 N005 2.1454(19) 2_665 ?
Zn01 N005 2.1454(19) . ?
O002 H00A 0.8539 . ?
O002 H00B 0.8536 . ?
O003 C00E 1.236(3) . ?
N004 C00H 1.471(3) . ?
N004 H004 0.72(3) . ?
N005 H00C 0.8900 . ?
N005 H00D 0.8900 . ?
N005 C00J 1.483(3) . ?
O006 C00E 1.256(3) . ?
O007 H00U 0.8501 . ?
O007 H00V 0.8497 . ?
O008 C00C 1.216(3) . ?
N009 C00C 1.373(4) . ?
N009 C00D 1.447(3) . ?
N009 C00I 1.396(4) . ?
O00A C00I 1.202(4) . ?
C00B C00C 1.482(3) . ?
C00B C00F 1.372(4) . ?
C00B C00L 1.383(4) . ?
C00D H00O 0.9700 . ?
C00D H00P 0.9700 . ?
C00D C00E 1.525(3) . ?
C00F C00I 1.492(4) . ?
C00F C00M 1.384(4) . ?
C00G H00E 0.9700 . ?
C00G H00F 0.9700 . ?
C00G C00J 1.523(4) . ?
C00G C00O 1.534(4) . ?
C00H H00H 0.9800 . ?
C00H C00J 1.494(4) . ?
C00H C00K 1.504(4) . ?
C00J H00J 0.9800 . ?
C00K H00G 0.9700 . ?
C00K H00I 0.9700 . ?
C00K C00N 1.500(4) . ?
C00L H00Q 0.9300 . ?
C00L C00Q 1.377(5) . ?
C00M H00R 0.9300 . ?
C00M C00P 1.399(6) . ?
C00N H00K 0.9700 . ?
C00N H00L 0.9700 . ?
C00N C00O 1.484(5) . ?
C00O H00M 0.9700 . ?
C00O H00N 0.9700 . ?
C00P H00S 0.9300 . ?
C00P C00Q 1.364(6) . ?
C00Q H00T 0.9300 . ?

loop_
_geom_torsion_atom_site_label_1
_geom_torsion_atom_site_label_2
_geom_torsion_atom_site_label_3
_geom_torsion_atom_site_label_4
_geom_torsion
_geom_torsion_site_symmetry_1
_geom_torsion_site_symmetry_2
_geom_torsion_site_symmetry_3
_geom_torsion_site_symmetry_4
_geom_torsion_publ_flag
Zn01 N004 C00H C00J 38.7(3) . . . . ?
Zn01 N004 C00H C00K 165.8(2) . . . . ?
Zn01 N005 C00J C00G 166.0(2) . . . . ?
Zn01 N005 C00J C00H 40.7(3) . . . . ?
N004 C00H C00J N005 -54.2(3) . . . . ?
N004 C00H C00J C00G -179.8(2) . . . . ?
N004 C00H C00K C00N -174.9(3) . . . . ?
N009 C00D C00E O003 16.0(4) . . . . ?
N009 C00D C00E O006 -164.1(2) . . . . ?
C00B C00F C00I N009 -1.1(3) . . . . ?
C00B C00F C00I O00A 179.1(3) . . . . ?
C00B C00F C00M C00P 0.7(5) . . . . ?
C00B C00L C00Q C00P -0.4(5) . . . . ?
C00C N009 C00D C00E 65.6(3) . . . . ?
C00C N009 C00I O00A -178.0(3) . . . . ?
C00C N009 C00I C00F 2.2(3) . . . . ?
C00C C00B C00F C00I -0.2(3) . . . . ?
C00C C00B C00F C00M 177.8(3) . . . . ?
C00C C00B C00L C00Q -177.8(3) . . . . ?
C00D N009 C00C O008 5.8(4) . . . . ?
C00D N009 C00C C00B -172.7(2) . . . . ?
C00D N009 C00I O00A -7.9(4) . . . . ?
C00D N009 C00I C00F 172.3(2) . . . . ?
C00F C00B C00C O008 -176.9(3) . . . . ?
C00F C00B C00C N009 1.6(3) . . . . ?
C00F C00B C00L C00Q 1.1(5) . . . . ?
C00F C00M C00P C00Q 0.0(5) . . . . ?
C00H C00K C00N C00O 48.7(5) . . . . ?
C00I N009 C00C O008 176.1(3) . . . . ?
C00I N009 C00C C00B -2.4(3) . . . . ?
C00I N009 C00D C00E -103.5(3) . . . . ?
C00I C00F C00M C00P 178.3(3) . . . . ?
C00J C00G C00O C00N 54.6(4) . . . . ?
C00J C00H C00K C00N -49.1(4) . . . . ?
C00K C00H C00J N005 178.1(3) . . . . ?
C00K C00H C00J C00G 52.5(4) . . . . ?
C00K C00N C00O C00G -51.3(5) . . . . ?
C00L C00B C00C O008 2.1(5) . . . . ?
C00L C00B C00C N009 -179.4(3) . . . . ?
C00L C00B C00F C00I -179.4(3) . . . . ?
C00L C00B C00F C00M -1.3(4) . . . . ?
C00M C00F C00I N009 -178.9(3) . . . . ?
C00M C00F C00I O00A 1.3(5) . . . . ?
C00M C00P C00Q C00L -0.2(6) . . . . ?
C00O C00G C00J N005 -179.1(3) . . . . ?
C00O C00G C00J C00H -55.1(4) . . . . ?
